data_7013710
loop_
_publ_author_name
'Santos, Isabel Garcia'
'Hagenbach, Adelheid'
'Abram, Ulrich'

_publ_section_title
;
 Stable gold(III) complexes with thiosemicarbazone derivatives.
;
_journal_issue 4
_journal_name_full 'Dalton transactions (Cambridge, England : 2003)'
_journal_page_first 677
_journal_page_last 682
_journal_paper_doi 10.1039/b312978k
_journal_year 2004
_chemical_formula_moiety '[Au(Hdamp-C)(dmpytsc)]Cl2 x H2O'
_chemical_formula_sum 'C18 H27 Au Cl2 N6 O S'
_chemical_formula_weight 643.38
_chemical_name_common
;
(((2-Dimethylammoniummethyl)phenyl)(2-pyridineformamide (N3-
dimethyl)thiosemicarbazonatogold(iii))) dichloride x H2O (Au(Hdamp-
C)(dmpytsc))Cl2 x H2O
;
_chemical_name_systematic
;
[{(2-Dimethylammoniummethyl)phenyl}{2-pyridineformamide
(N3-dimethyl)thiosemicarbazonatogold(III)}] dichloride x H2O
[Au(Hdamp-C)(dmpytsc)]Cl2 x H2O
;
_space_group_IT_number 2
_symmetry_cell_setting triclinic
_symmetry_space_group_name_Hall '-P 1'
_symmetry_space_group_name_H-M 'P -1'
_atom_sites_solution_hydrogens geom
_atom_sites_solution_primary direct
_atom_sites_solution_secondary difmap
_audit_creation_method SHELXL-97
_cell_angle_alpha 65.74(1)
_cell_angle_beta 64.32(1)
_cell_angle_gamma 63.94(1)
_cell_formula_units_Z 2
_cell_length_a 11.181(2)
_cell_length_b 11.348(2)
_cell_length_c 11.926(2)
_cell_measurement_reflns_used 25
_cell_measurement_temperature 293(2)
_cell_measurement_theta_max 13.64
_cell_measurement_theta_min 6.13
_cell_volume 1178.8(4)
_computing_cell_refinement SET4
_computing_data_collection CAD4
_computing_data_reduction WINGX
_computing_molecular_graphics ORTEP
_computing_publication_material WINGX
_computing_structure_refinement 'SHELXL-97 (Sheldrick, 1997)'
_computing_structure_solution SHELXS
_diffrn_ambient_temperature 293(2)
_diffrn_measured_fraction_theta_full 0.772
_diffrn_measured_fraction_theta_max 0.772
_diffrn_measurement_device_type CAD4
_diffrn_measurement_method 'omega scan'
_diffrn_radiation_monochromator graphite
_diffrn_radiation_source 'fine-focus sealed tube'
_diffrn_radiation_type MoK\a
_diffrn_radiation_wavelength 0.71073
_diffrn_reflns_av_R_equivalents 0.0221
_diffrn_reflns_av_sigmaI/netI 0.0387
_diffrn_reflns_limit_h_max 14
_diffrn_reflns_limit_h_min -1
_diffrn_reflns_limit_k_max 14
_diffrn_reflns_limit_k_min -13
_diffrn_reflns_limit_l_max 7
_diffrn_reflns_limit_l_min -14
_diffrn_reflns_number 4486
_diffrn_reflns_theta_full 26.96
_diffrn_reflns_theta_max 26.96
_diffrn_reflns_theta_min 3.23
_diffrn_standards_decay_% 0
_diffrn_standards_interval_count 300
_diffrn_standards_interval_time 3600
_diffrn_standards_number 3
_exptl_absorpt_coefficient_mu 6.577
_exptl_absorpt_correction_T_max 0.748
_exptl_absorpt_correction_T_min 0.313
_exptl_absorpt_correction_type DELABS
_exptl_crystal_colour yellow
_exptl_crystal_density_diffrn 1.813
_exptl_crystal_density_method 'not measured'
_exptl_crystal_description plate
_exptl_crystal_F_000 628
_exptl_crystal_size_max 0.20
_exptl_crystal_size_mid 0.20
_exptl_crystal_size_min 0.05
_refine_diff_density_max 0.782
_refine_diff_density_min -0.640
_refine_diff_density_rms 0.137
_refine_ls_extinction_method none
_refine_ls_goodness_of_fit_ref 1.106
_refine_ls_hydrogen_treatment mixed
_refine_ls_matrix_type full
_refine_ls_number_parameters 262
_refine_ls_number_reflns 3964
_refine_ls_number_restraints 0
_refine_ls_restrained_S_all 1.106
_refine_ls_R_factor_all 0.0425
_refine_ls_R_factor_gt 0.0280
_refine_ls_shift/su_max 0.000
_refine_ls_shift/su_mean 0.000
_refine_ls_structure_factor_coef Fsqd
_refine_ls_weighting_details 'calc w=1/[\s^2^(Fo^2^)+(0.0412P)^2^+0.0000P] where P=(Fo^2^+2Fc^2^)/3'
_refine_ls_weighting_scheme calc
_refine_ls_wR_factor_gt 0.0716
_refine_ls_wR_factor_ref 0.0760
_reflns_number_gt 3355
_reflns_number_total 3964
_reflns_threshold_expression >2sigma(I)
_cod_data_source_file b312978k.txt
_cod_data_source_block audmdm
_cod_original_sg_symbol_H-M P-1
_cod_database_code 7013710

loop_
_symmetry_equiv_pos_as_xyz
'x, y, z'
'-x, -y, -z'

loop_
_atom_site_label
_atom_site_type_symbol
_atom_site_fract_x
_atom_site_fract_y
_atom_site_fract_z
_atom_site_U_iso_or_equiv
_atom_site_adp_type
_atom_site_occupancy
_atom_site_symmetry_multiplicity
_atom_site_calc_flag
_atom_site_refinement_flags
_atom_site_disorder_assembly
_atom_site_disorder_group
Au Au 0.35563(2) 0.07009(2) 0.18174(2) 0.03225(10) Uani 1 1 d . . .
Cl1 Cl 0.99493(18) 0.31056(17) 0.74919(18) 0.0500(4) Uani 1 1 d . . .
S S 0.43461(17) -0.15291(16) 0.27643(17) 0.0415(4) Uani 1 1 d . . .
N6 N 0.0425(5) 0.2199(5) 0.5196(5) 0.0400(13) Uani 1 1 d . . .
H6 H 0.0517 0.2356 0.5840 0.048 Uiso 1 1 calc R . .
C10 C 0.3929(6) 0.1286(6) 0.2985(6) 0.0359(15) Uani 1 1 d . . .
N2 N 0.3215(5) 0.0112(4) 0.0644(5) 0.0330(12) Uani 1 1 d . . .
C16 C 0.3031(6) 0.1355(6) 0.4247(6) 0.0352(15) Uani 1 1 d . . .
C4 C 0.1793(7) 0.3603(6) -0.1079(7) 0.0458(17) Uani 1 1 d . . .
H4 H 0.1518 0.3521 -0.1669 0.055 Uiso 1 1 calc R . .
C8 C 0.4721(9) -0.4381(7) 0.3147(8) 0.067(2) Uani 1 1 d . . .
H8A H 0.4939 -0.5295 0.3136 0.100 Uiso 1 1 calc R . .
H8B H 0.3957 -0.4203 0.3908 0.100 Uiso 1 1 calc R . .
H8C H 0.5526 -0.4278 0.3151 0.100 Uiso 1 1 calc R . .
C12 C 0.5523(7) 0.1951(6) 0.3280(7) 0.0485(19) Uani 1 1 d . . .
H12 H 0.6344 0.2166 0.2956 0.058 Uiso 1 1 calc R . .
N5 N 0.2032(5) 0.0838(5) -0.0823(6) 0.0425(14) Uani 1 1 d . . .
H5A H 0.2151 0.0020 -0.0779 0.051 Uiso 1 1 calc R . .
H5B H 0.1585 0.1520 -0.1320 0.051 Uiso 1 1 calc R . .
N4 N 0.4330(6) -0.3433(5) 0.2015(6) 0.0464(15) Uani 1 1 d . . .
C18 C 0.0293(8) 0.3495(7) 0.4132(7) 0.057(2) Uani 1 1 d . . .
H18A H 0.1132 0.3732 0.3800 0.085 Uiso 1 1 calc R . .
H18B H -0.0492 0.4211 0.4461 0.085 Uiso 1 1 calc R . .
H18C H 0.0154 0.3374 0.3451 0.085 Uiso 1 1 calc R . .
N1 N 0.2747(5) 0.2576(5) 0.0652(5) 0.0364(13) Uani 1 1 d . . .
C5 C 0.2335(6) 0.2475(6) -0.0215(6) 0.0346(16) Uani 1 1 d . . .
C19 C -0.0872(6) 0.1819(7) 0.5738(7) 0.0512(19) Uani 1 1 d . . .
H19A H -0.1664 0.2559 0.6018 0.077 Uiso 1 1 calc R . .
H19B H -0.0799 0.1023 0.6461 0.077 Uiso 1 1 calc R . .
H19C H -0.0990 0.1628 0.5086 0.077 Uiso 1 1 calc R . .
N3 N 0.3471(5) -0.1271(5) 0.0817(5) 0.0370(13) Uani 1 1 d . . .
C13 C 0.4643(7) 0.2007(7) 0.4517(7) 0.0478(18) Uani 1 1 d . . .
H13 H 0.4883 0.2247 0.5031 0.057 Uiso 1 1 calc R . .
C7 C 0.3985(6) -0.2060(6) 0.1749(6) 0.0350(15) Uani 1 1 d . . .
C2 C 0.2056(7) 0.4972(7) -0.0204(8) 0.054(2) Uani 1 1 d . . .
H2 H 0.1959 0.5820 -0.0184 0.065 Uiso 1 1 calc R . .
C15 C 0.3424(7) 0.1713(7) 0.4988(7) 0.0508(19) Uani 1 1 d . . .
H15 H 0.2845 0.1753 0.5823 0.061 Uiso 1 1 calc R . .
C17 C 0.1688(6) 0.1047(6) 0.4788(7) 0.0439(17) Uani 1 1 d . . .
H17A H 0.1735 0.0252 0.5529 0.053 Uiso 1 1 calc R . .
H17B H 0.1582 0.0823 0.4141 0.053 Uiso 1 1 calc R . .
C3 C 0.1653(7) 0.4880(6) -0.1076(8) 0.051(2) Uani 1 1 d . . .
H3 H 0.1288 0.5661 -0.1666 0.061 Uiso 1 1 calc R . .
C1 C 0.2615(6) 0.3798(6) 0.0659(7) 0.0435(17) Uani 1 1 d . . .
H1 H 0.2901 0.3865 0.1250 0.052 Uiso 1 1 calc R . .
C11 C 0.5177(6) 0.1576(6) 0.2537(7) 0.0440(18) Uani 1 1 d . . .
H11 H 0.5785 0.1513 0.1716 0.053 Uiso 1 1 calc R . .
C9 C 0.3976(8) -0.3958(7) 0.1309(8) 0.057(2) Uani 1 1 d . . .
H9A H 0.4284 -0.4936 0.1588 0.085 Uiso 1 1 calc R . .
H9B H 0.4431 -0.3659 0.0399 0.085 Uiso 1 1 calc R . .
H9C H 0.2981 -0.3624 0.1474 0.085 Uiso 1 1 calc R . .
C6 C 0.2534(6) 0.1047(6) -0.0128(6) 0.0344(15) Uani 1 1 d . . .
Cl2 Cl 0.96463(19) 0.16870(17) 0.24722(18) 0.0558(5) Uani 1 1 d . . .
O1 O 0.8396(5) 0.1600(5) 0.0551(5) 0.0563(13) Uani 1 1 d . . .
H111 H 0.8692 0.1741 0.1215 0.050 Uiso 1 1 d . . .
H112 H 0.8783 0.1998 -0.0232 0.050 Uiso 1 1 d . . .

loop_
_atom_site_aniso_label
_atom_site_aniso_U_11
_atom_site_aniso_U_22
_atom_site_aniso_U_33
_atom_site_aniso_U_23
_atom_site_aniso_U_13
_atom_site_aniso_U_12
Au 0.03226(12) 0.03310(12) 0.03228(15) -0.00978(9) -0.00981(9) -0.01049(8)
Cl1 0.0584(10) 0.0522(9) 0.0429(10) -0.0116(8) -0.0237(8) -0.0138(8)
S 0.0473(9) 0.0381(8) 0.0410(10) -0.0082(7) -0.0201(8) -0.0112(7)
N6 0.045(3) 0.040(3) 0.034(3) -0.008(2) -0.014(2) -0.014(2)
C10 0.041(3) 0.036(3) 0.035(4) -0.013(3) -0.012(3) -0.012(3)
N2 0.035(2) 0.031(2) 0.033(3) -0.010(2) -0.010(2) -0.010(2)
C16 0.048(4) 0.041(3) 0.031(4) -0.013(3) -0.016(3) -0.019(3)
C4 0.051(4) 0.042(3) 0.049(4) -0.010(3) -0.022(3) -0.015(3)
C8 0.081(6) 0.047(4) 0.069(6) -0.011(4) -0.033(5) -0.014(4)
C12 0.048(4) 0.048(4) 0.058(5) -0.015(4) -0.019(4) -0.019(3)
N5 0.047(3) 0.042(3) 0.048(4) -0.015(3) -0.022(3) -0.012(2)
N4 0.057(3) 0.030(3) 0.052(4) -0.009(3) -0.025(3) -0.008(2)
C18 0.064(5) 0.049(4) 0.053(5) 0.002(3) -0.025(4) -0.023(3)
N1 0.036(3) 0.037(3) 0.038(3) -0.014(2) -0.008(2) -0.013(2)
C5 0.029(3) 0.035(3) 0.036(4) -0.009(3) -0.010(3) -0.009(2)
C19 0.041(4) 0.050(4) 0.055(5) -0.011(3) -0.008(3) -0.018(3)
N3 0.043(3) 0.032(2) 0.039(3) -0.011(2) -0.017(3) -0.009(2)
C13 0.061(4) 0.056(4) 0.044(5) -0.012(3) -0.032(4) -0.019(3)
C7 0.032(3) 0.037(3) 0.036(4) -0.015(3) -0.007(3) -0.010(2)
C2 0.056(4) 0.039(4) 0.068(5) -0.018(4) -0.018(4) -0.013(3)
C15 0.059(4) 0.058(4) 0.033(4) -0.013(3) -0.007(3) -0.023(3)
C17 0.044(3) 0.045(3) 0.041(4) -0.018(3) -0.008(3) -0.011(3)
C3 0.059(4) 0.033(3) 0.059(5) 0.000(3) -0.036(4) -0.006(3)
C1 0.050(4) 0.035(3) 0.055(5) -0.016(3) -0.022(3) -0.012(3)
C11 0.033(3) 0.047(3) 0.054(5) -0.024(3) -0.007(3) -0.012(3)
C9 0.061(4) 0.043(4) 0.073(6) -0.021(4) -0.024(4) -0.014(3)
C6 0.031(3) 0.039(3) 0.033(4) -0.012(3) -0.007(3) -0.011(2)
Cl2 0.0662(11) 0.0495(9) 0.0495(11) -0.0047(8) -0.0205(9) -0.0220(8)
O1 0.063(3) 0.066(3) 0.052(3) -0.013(3) -0.016(3) -0.035(2)

loop_
_atom_type_symbol
_atom_type_description
_atom_type_scat_dispersion_real
_atom_type_scat_dispersion_imag
_atom_type_scat_source
C C 0.0033 0.0016 'International Tables Vol C Tables 4.2.6.8 and 6.1.1.4'
H H 0.0000 0.0000 'International Tables Vol C Tables 4.2.6.8 and 6.1.1.4'
N N 0.0061 0.0033 'International Tables Vol C Tables 4.2.6.8 and 6.1.1.4'
S S 0.1246 0.1234 'International Tables Vol C Tables 4.2.6.8 and 6.1.1.4'
Cl Cl 0.1484 0.1585 'International Tables Vol C Tables 4.2.6.8 and 6.1.1.4'
Au Au -2.0133 8.8022 'International Tables Vol C Tables 4.2.6.8 and 6.1.1.4'
O O 0.0106 0.0060 'International Tables Vol C Tables 4.2.6.8 and 6.1.1.4'

loop_
_geom_angle_atom_site_label_1
_geom_angle_atom_site_label_2
_geom_angle_atom_site_label_3
_geom_angle
_geom_angle_site_symmetry_1
_geom_angle_site_symmetry_3
_geom_angle_publ_flag
N2 Au C10 179.2(2) . . ?
N2 Au N1 80.0(2) . . ?
C10 Au N1 100.2(2) . . ?
N2 Au S 85.38(14) . . ?
C10 Au S 94.43(17) . . ?
N1 Au S 165.39(16) . . ?
C7 S Au 94.7(2) . . ?
C19 N6 C18 110.5(5) . . ?
C19 N6 C17 110.8(5) . . ?
C18 N6 C17 112.9(5) . . ?
C11 C10 C16 118.7(6) . . ?
C11 C10 Au 117.8(5) . . ?
C16 C10 Au 123.5(5) . . ?
C6 N2 N3 120.4(5) . . ?
C6 N2 Au 117.2(4) . . ?
N3 N2 Au 121.4(4) . . ?
C15 C16 C10 118.6(6) . . ?
C15 C16 C17 120.0(6) . . ?
C10 C16 C17 121.4(6) . . ?
C5 C4 C3 119.6(7) . . ?
C11 C12 C13 119.6(7) . . ?
C7 N4 C8 123.3(6) . . ?
C7 N4 C9 118.4(6) . . ?
C8 N4 C9 116.7(6) . . ?
C1 N1 C5 119.8(6) . . ?
C1 N1 Au 127.8(5) . . ?
C5 N1 Au 112.4(4) . . ?
C4 C5 N1 121.0(6) . . ?
C4 C5 C6 124.2(7) . . ?
N1 C5 C6 114.8(5) . . ?
C7 N3 N2 112.4(5) . . ?
C15 C13 C12 120.4(7) . . ?
N3 C7 N4 119.6(6) . . ?
N3 C7 S 126.0(5) . . ?
N4 C7 S 114.4(5) . . ?
C3 C2 C1 119.9(6) . . ?
C13 C15 C16 121.4(6) . . ?
C16 C17 N6 113.7(5) . . ?
C2 C3 C4 119.1(6) . . ?
N1 C1 C2 120.7(7) . . ?
C12 C11 C10 121.4(6) . . ?
N2 C6 N5 125.5(6) . . ?
N2 C6 C5 114.6(6) . . ?
N5 C6 C5 119.9(6) . . ?

loop_
_geom_bond_atom_site_label_1
_geom_bond_atom_site_label_2
_geom_bond_distance
_geom_bond_site_symmetry_2
_geom_bond_publ_flag
Au N2 2.001(5) . ?
Au C10 2.015(7) . ?
Au N1 2.061(5) . ?
Au S 2.2386(16) . ?
S C7 1.797(7) . ?
N6 C19 1.488(8) . ?
N6 C18 1.494(8) . ?
N6 C17 1.499(7) . ?
C10 C11 1.398(8) . ?
C10 C16 1.413(8) . ?
N2 C6 1.284(8) . ?
N2 N3 1.406(6) . ?
C16 C15 1.389(9) . ?
C16 C17 1.493(8) . ?
C4 C5 1.358(9) . ?
C4 C3 1.389(9) . ?
C8 N4 1.440(9) . ?
C12 C11 1.365(10) . ?
C12 C13 1.383(10) . ?
N5 C6 1.318(8) . ?
N4 C7 1.360(7) . ?
N4 C9 1.459(9) . ?
N1 C1 1.332(7) . ?
N1 C5 1.360(8) . ?
C5 C6 1.500(8) . ?
N3 C7 1.284(8) . ?
C13 C15 1.367(9) . ?
C2 C3 1.353(10) . ?
C2 C1 1.387(10) . ?

loop_
_geom_hbond_atom_site_label_D
_geom_hbond_atom_site_label_H
_geom_hbond_atom_site_label_A
_geom_hbond_distance_DH
_geom_hbond_distance_HA
_geom_hbond_distance_DA
_geom_hbond_angle_DHA
_geom_hbond_site_symmetry_A
O1 H111 Cl2 1.068(5) 2.155(2) 3.209(5) 168.8(3) .
N5 H5A O1 0.86 2.06 2.878(7) 157.5 2_655
N5 H5B Cl1 0.86 2.42 3.260(6) 165.8 1_454
N6 H6 Cl1 0.91 2.20 3.067(6) 159.7 1_455
O1 H112 Cl1 0.859(5) 2.4933(18) 3.353(5) 178.8(4) 1_554
